data_9016795
loop_
_publ_author_name
'Camara, F.'
'Oberti, R.'

_publ_section_title
;
 The crystal-chemistry of holmquistites: Ferroholmquistite from
 Greenbushes (Western Australia) and
 hints for compositional constraints in B-Li amphiboles
 Sample: Greenbushes, W Australia
;
_journal_name_full 'American Mineralogist'
_journal_page_first 1167
_journal_page_last 1176
_journal_volume 90
_journal_year 2005
_chemical_formula_sum 'Al1.89 F0.03 Fe1.71 H3.94 K0.01 Li1.88 Mg1.47 Mn0.01 Na0.04 O23.97 Si8'
_chemical_name_mineral Ferro-holmquistite
_space_group_IT_number 62
_space_group_name_Hall '-P 2ac 2n'
_space_group_name_H-M_alt 'P n m a'
_symmetry_space_group_name_H-M 'P n m a'
_cell_angle_alpha 90
_cell_angle_beta 90
_cell_angle_gamma 90
_cell_formula_units_Z 4
_cell_length_a 18.2872
_cell_length_b 17.6797
_cell_length_c 5.2784
_cell_volume 1706.571
_database_code_amcsd 0003812
_exptl_crystal_density_diffrn 3.152
_cod_data_source_file inputs/fixed/downloads/03/03850.cif
_cod_data_source_block 03850
_cod_original_formula_sum 'Mg1.47 Fe1.71 Mn.01 Al1.89 Li1.88 Na.04 K.01 Si8 O23.97 F.03 H3.94'
_cod_database_code 9016795

loop_
_space_group_symop_operation_xyz
x,y,z
x,1/2-y,z
-x,1/2+y,-z
1/2-x,1/2+y,1/2+z
1/2+x,1/2-y,1/2-z
1/2+x,y,1/2-z
1/2-x,-y,1/2+z
-x,-y,-z

loop_
_atom_site_label
_atom_site_fract_x
_atom_site_fract_y
_atom_site_fract_z
_atom_site_occupancy
_atom_site_U_iso_or_equiv
_atom_site_type_symbol
_atom_site_attached_hydrogens
Mg1 0.12520 0.15860 0.39500 0.50000 0.00600 Mg 0
Fe1 0.12520 0.15860 0.39500 0.49000 0.00600 Fe 0
Mn1 0.12520 0.15860 0.39500 0.00500 0.00600 Mn 0
Al2 0.12540 0.06820 -0.10360 0.94500 0.00500 Al 0
Fe2 0.12540 0.06820 -0.10360 0.05500 0.00500 Fe 0
Fe3 0.12530 0.25000 -0.10520 0.61000 0.00500 Fe 0
Mg3 0.12530 0.25000 -0.10520 0.39000 0.00500 Mg 0
Li4 0.12330 -0.00880 0.39810 0.94000 0.01800 Li 0
Mg4 0.12330 -0.00880 0.39810 0.04000 0.01800 Mg 0
Na4 0.12330 -0.00880 0.39810 0.01500 0.01800 Na 0
Fe4 0.12330 -0.00880 0.39810 0.00500 0.01800 Fe 0
NaA 0.37500 0.25000 0.50000 0.01000 ? Na 0
KA 0.37500 0.25000 0.50000 0.01000 ? K 0
Si1A 0.26940 0.16200 0.06820 1.00000 0.00400 Si 0
Si1B -0.01880 0.16250 0.72390 1.00000 0.00400 Si 0
Si2A 0.27360 0.07610 0.57450 1.00000 0.00400 Si 0
Si2B -0.02420 0.07720 0.21530 1.00000 0.00400 Si 0
O1A 0.18050 0.15590 0.04930 1.00000 0.00600 O 0
O1B 0.07000 0.15540 0.74030 1.00000 0.00600 O 0
O2A 0.18450 0.07500 0.59380 1.00000 0.00600 O 0
O2B 0.06500 0.07440 0.19810 1.00000 0.00500 O 0
O-H3A 0.18230 0.25000 0.55390 0.98500 0.00700 O 1
F3A 0.18230 0.25000 0.55390 0.01500 0.00700 F 0
O-H3B 0.06850 0.25000 0.23610 0.98500 0.00700 O 1
F3B 0.06850 0.25000 0.23610 0.01500 0.00700 F 0
O4A 0.31290 -0.00400 0.56350 1.00000 0.00700 O 0
O4B -0.06500 -0.00090 0.26770 1.00000 0.00700 O 0
O5A 0.30550 0.11520 -0.16410 1.00000 0.00700 O 0
O5B -0.05440 0.11390 0.95110 1.00000 0.00700 O 0
O6A 0.29660 0.12970 0.33640 1.00000 0.00800 O 0
O6B -0.04640 0.13330 0.45070 1.00000 0.00800 O 0
O7A 0.29300 0.25000 0.04500 1.00000 0.00900 O 0
O7B -0.04220 0.25000 0.75560 1.00000 0.00800 O 0
HA 0.22990 0.25000 0.55420 0.98500 ? H 0
HB 0.01410 0.25000 0.22700 0.98500 ? H 0

loop_
_cod_changelog_entry_id
_cod_changelog_entry_author
_cod_changelog_entry_date
_cod_changelog_entry_text
1
;cod-tools version 3.8.0
Id: cif_guess_AMCSD_atom_types 9581 2023-05-17 12:35:41Z saulius
;
2023-05-23T09:22:19+03:00
;Derived atom types and hydrogen counts
from atom names that follow the AMCSD naming convention
(Wat == water, O-H == hydroxyl).
;

loop_
_cod_related_entry_id
_cod_related_entry_database
_cod_related_entry_code
1 AMCSD 0003812
